data_4066063
loop_
_publ_author_name
'Song, Li-Cheng'
'Mei, Shu-Zhen'
'Feng, Cui-Ping'
'Gong, Feng-Hua'
'Ge, Jian-Hua'
'Hu, Qing-Mei'

_publ_section_title
;
 Reactions of Monoanions [(\m-RE)(\m-E)Fe2(CO)6]&#x2212;and Dianions
 [(\m-E)2Fe2(CO)6]2&#x2212;(E = Se, S) with N-Substituted Benzimidoyl
 Chlorides, Leading to Novel Butterfly Fe/E Cluster Complexes&#x2020;
;
_journal_issue 21
_journal_name_full Organometallics
_journal_page_first 5050
_journal_paper_doi 10.1021/om1002655
_journal_volume 29
_journal_year 2010
_chemical_formula_sum 'C21 H15 Fe2 N O6 S2'
_chemical_formula_weight 553.16
_chemical_name_systematic
; 
 ? 
;
_space_group_IT_number 2
_symmetry_cell_setting triclinic
_symmetry_space_group_name_Hall '-P 1'
_symmetry_space_group_name_H-M 'P -1'
_atom_sites_solution_hydrogens geom
_atom_sites_solution_primary direct
_atom_sites_solution_secondary difmap
_audit_creation_method SHELXL-97
_cell_angle_alpha 70.94(3)
_cell_angle_beta 88.46(3)
_cell_angle_gamma 87.73(3)
_cell_formula_units_Z 8
_cell_length_a 11.816(2)
_cell_length_b 16.939(3)
_cell_length_c 24.318(5)
_cell_measurement_reflns_used 16469
_cell_measurement_temperature 113(2)
_cell_measurement_theta_max 27.894
_cell_measurement_theta_min 1.725
_cell_volume 4596.3(17)
_computing_cell_refinement CrystalClear
_computing_data_collection CrystalClear
_computing_data_reduction CrystalClear
_computing_molecular_graphics 'Bruker SHELXTL'
_computing_publication_material 'CrystalStructure 3.8'
_computing_structure_refinement 'SHELXL-97 (Sheldrick, 1997)'
_computing_structure_solution 'SHELXS-97 (Sheldrick, 1990)'
_diffrn_ambient_temperature 113(2)
_diffrn_detector_area_resol_mean 14.63
_diffrn_measured_fraction_theta_full 0.996
_diffrn_measured_fraction_theta_max 0.996
_diffrn_measurement_device_type 'Rigaku Saturn CCD area detector'
_diffrn_measurement_method '\w and \f scans'
_diffrn_radiation_monochromator multilayer
_diffrn_radiation_source 'rotating anode'
_diffrn_radiation_type MoK\a
_diffrn_radiation_wavelength 0.71073
_diffrn_reflns_av_R_equivalents 0.0401
_diffrn_reflns_av_sigmaI/netI 0.0638
_diffrn_reflns_limit_h_max 14
_diffrn_reflns_limit_h_min -12
_diffrn_reflns_limit_k_max 20
_diffrn_reflns_limit_k_min -18
_diffrn_reflns_limit_l_max 28
_diffrn_reflns_limit_l_min -28
_diffrn_reflns_number 35176
_diffrn_reflns_theta_full 25.02
_diffrn_reflns_theta_max 25.02
_diffrn_reflns_theta_min 1.27
_diffrn_standards_decay_% 0
_diffrn_standards_interval_count 0
_diffrn_standards_interval_time 0
_diffrn_standards_number 0
_exptl_absorpt_coefficient_mu 1.481
_exptl_absorpt_correction_T_max 0.7561
_exptl_absorpt_correction_T_min 0.6486
_exptl_absorpt_correction_type multi-scan
_exptl_absorpt_process_details CrystalClear
_exptl_crystal_density_diffrn 1.599
_exptl_crystal_density_method 'not measured'
_exptl_crystal_F_000 2240
_exptl_crystal_size_max 0.32
_exptl_crystal_size_mid 0.22
_exptl_crystal_size_min 0.20
_refine_diff_density_max 1.173
_refine_diff_density_min -0.926
_refine_diff_density_rms 0.152
_refine_ls_extinction_coef 0.0076(2)
_refine_ls_extinction_expression Fc^*^=kFc[1+0.001xFc^2^\l^3^/sin(2\q)]^-1/4^
_refine_ls_extinction_method SHELXL
_refine_ls_goodness_of_fit_ref 1.018
_refine_ls_hydrogen_treatment constr
_refine_ls_matrix_type full
_refine_ls_number_parameters 1154
_refine_ls_number_reflns 16150
_refine_ls_number_restraints 0
_refine_ls_restrained_S_all 1.018
_refine_ls_R_factor_all 0.0674
_refine_ls_R_factor_gt 0.0522
_refine_ls_shift/su_max 0.002
_refine_ls_shift/su_mean 0.000
_refine_ls_structure_factor_coef Fsqd
_refine_ls_weighting_details 'calc w=1/[\s^2^(Fo^2^)+(0.0710P)^2^+0.0000P] where P=(Fo^2^+2Fc^2^)/3'
_refine_ls_weighting_scheme calc
_refine_ls_wR_factor_gt 0.1276
_refine_ls_wR_factor_ref 0.1380
_reflns_number_gt 10259
_reflns_number_total 16150
_reflns_threshold_expression >2sigma(I)
_cod_data_source_file om1002655_si_003.cif
_cod_data_source_block m091207a
_cod_depositor_comments
;
The following automatic conversions were performed:

'_symmetry_cell_setting' value 'Triclinic' changed to 'triclinic'
according to /home/saulius/struct/CIF-dictionaries/cif_core.dic
dictionary named 'cif_core.dic' version 2.4.1 from
2010-06-29.

'_exptl_absorpt_correction_type' value 'MULTI-SCAN'
changed to 'multi-scan' according to
/home/saulius/struct/CIF-dictionaries/cif_core.dic dictionary named
'cif_core.dic' version 2.4.1 from
2010-06-29.

'_refine_ls_hydrogen_treatment' value 'CONSTR' changed
to 'constr' according to
/home/saulius/struct/CIF-dictionaries/cif_core.dic dictionary named
'cif_core.dic' version 2.4.1 from 2010-06-29.

Automatic conversion script
Id: cif_fix_values 1715 2011-07-08 13:25:40Z adriana 
;
_cod_original_cell_volume 4596.5(16)
_cod_original_sg_symbol_H-M P-1
_cod_database_code 4066063

loop_
_symmetry_equiv_pos_as_xyz
'x, y, z'
'-x, -y, -z'

loop_
_atom_site_label
_atom_site_type_symbol
_atom_site_fract_x
_atom_site_fract_y
_atom_site_fract_z
_atom_site_U_iso_or_equiv
_atom_site_adp_type
_atom_site_occupancy
_atom_site_symmetry_multiplicity
_atom_site_calc_flag
_atom_site_refinement_flags
Fe1 Fe 0.76023(5) 0.79106(3) 0.85702(2) 0.01480(14) Uani 1 1 d .
Fe2 Fe 0.81882(5) 0.90587(3) 0.75803(2) 0.01626(14) Uani 1 1 d .
Fe3 Fe 0.83745(5) 0.39748(3) 0.26181(2) 0.01544(14) Uani 1 1 d .
Fe4 Fe 0.76761(4) 0.28828(3) 0.36099(2) 0.01431(14) Uani 1 1 d .
Fe5 Fe 0.26222(5) 0.68506(3) -0.03474(2) 0.01479(14) Uani 1 1 d .
Fe6 Fe 0.33268(5) 0.59167(3) 0.06973(2) 0.01738(15) Uani 1 1 d .
Fe7 Fe 0.73423(5) 0.81839(3) 0.53428(2) 0.01526(14) Uani 1 1 d .
Fe8 Fe 0.67576(5) 0.90988(3) 0.42748(2) 0.01880(15) Uani 1 1 d .
S1 S 0.85358(8) 0.86464(5) 0.90599(4) 0.0188(2) Uani 1 1 d .
S2 S 0.65949(8) 0.90769(5) 0.81011(4) 0.0162(2) Uani 1 1 d .
S3 S 0.85840(8) 0.36336(5) 0.40952(4) 0.0179(2) Uani 1 1 d .
S4 S 0.67486(8) 0.40675(5) 0.31017(4) 0.0154(2) Uani 1 1 d .
S5 S 0.35508(8) 0.79523(5) -0.02252(4) 0.0184(2) Uani 1 1 d .
S6 S 0.17066(8) 0.67012(5) 0.04990(4) 0.0169(2) Uani 1 1 d .
S8 S 0.83629(8) 0.83224(5) 0.45252(4) 0.0167(2) Uani 1 1 d .
S7 S 0.64256(8) 0.70819(5) 0.52098(4) 0.0192(2) Uani 1 1 d .
O1 O 0.6520(2) 0.71527(16) 0.97168(12) 0.0297(7) Uani 1 1 d .
O2 O 0.9721(2) 0.69016(17) 0.86515(13) 0.0325(7) Uani 1 1 d .
O3 O 0.6425(3) 0.68008(17) 0.80864(12) 0.0329(7) Uani 1 1 d .
O4 O 0.7285(2) 0.80419(16) 0.69413(12) 0.0287(7) Uani 1 1 d .
O5 O 1.0532(3) 0.84688(18) 0.74488(13) 0.0358(8) Uani 1 1 d .
O6 O 0.7720(3) 1.04792(17) 0.65035(12) 0.0414(8) Uani 1 1 d .
O7 O 0.6500(2) 0.22148(16) 0.47471(12) 0.0283(7) Uani 1 1 d .
O8 O 0.9740(3) 0.18111(17) 0.37535(13) 0.0344(7) Uani 1 1 d .
O9 O 0.6500(3) 0.17597(16) 0.31382(12) 0.0301(7) Uani 1 1 d .
O10 O 0.7466(2) 0.29432(16) 0.19915(12) 0.0286(7) Uani 1 1 d .
O11 O 1.0679(2) 0.32630(18) 0.25480(13) 0.0331(7) Uani 1 1 d .
O12 O 0.8209(3) 0.53230(17) 0.14916(12) 0.0411(8) Uani 1 1 d .
O13 O 0.4667(3) 0.65039(17) -0.09592(13) 0.0346(8) Uani 1 1 d .
O14 O 0.1451(2) 0.82132(16) -0.12608(12) 0.0285(7) Uani 1 1 d .
O15 O 0.1380(3) 0.55752(16) -0.06393(13) 0.0318(7) Uani 1 1 d .
O16 O 0.2364(2) 0.44568(16) 0.05255(13) 0.0303(7) Uani 1 1 d .
O17 O 0.3225(3) 0.49209(16) 0.19416(13) 0.0407(8) Uani 1 1 d .
O18 O 0.5620(3) 0.54329(16) 0.03785(14) 0.0347(8) Uani 1 1 d .
O19 O 0.4400(3) 0.95673(17) 0.45018(15) 0.0426(9) Uani 1 1 d .
O20 O 0.7254(3) 1.00225(16) 0.30315(13) 0.0421(9) Uani 1 1 d .
O21 O 0.7600(3) 1.05622(15) 0.44942(12) 0.0315(7) Uani 1 1 d .
O22 O 0.8465(2) 0.94598(16) 0.56897(12) 0.0288(7) Uani 1 1 d .
O23 O 0.8436(2) 0.68244(15) 0.62855(12) 0.0282(7) Uani 1 1 d .
O24 O 0.5212(2) 0.85463(17) 0.58812(13) 0.0330(7) Uani 1 1 d .
N1 N 0.8844(3) 0.97730(17) 0.80133(13) 0.0175(7) Uani 1 1 d .
N2 N 0.9044(3) 0.46971(17) 0.30428(13) 0.0163(7) Uani 1 1 d .
N3 N 0.4022(3) 0.69184(17) 0.08334(13) 0.0171(7) Uani 1 1 d .
N4 N 0.6127(3) 0.80884(17) 0.41218(14) 0.0196(7) Uani 1 1 d .
C1 C 0.6916(3) 0.7434(2) 0.92685(17) 0.0195(9) Uani 1 1 d .
C2 C 0.8901(4) 0.7295(2) 0.86169(16) 0.0223(9) Uani 1 1 d .
C3 C 0.6883(3) 0.7258(2) 0.82589(17) 0.0211(9) Uani 1 1 d .
C4 C 0.7638(3) 0.8422(2) 0.72073(16) 0.0197(9) Uani 1 1 d .
C5 C 0.9626(4) 0.8694(2) 0.74989(17) 0.0251(9) Uani 1 1 d .
C6 C 0.7948(4) 0.9953(2) 0.69268(17) 0.0263(10) Uani 1 1 d .
C7 C 0.8960(3) 0.9572(2) 0.85726(16) 0.0167(8) Uani 1 1 d .
C8 C 0.9505(3) 1.0122(2) 0.88511(16) 0.0203(9) Uani 1 1 d .
C9 C 0.8920(4) 1.0396(3) 0.9263(2) 0.0409(12) Uani 1 1 d .
H9A H 0.8189 1.0223 0.9377 0.049 Uiso 1 1 calc R
C10 C 0.9428(5) 1.0927(3) 0.9503(2) 0.0505(15) Uani 1 1 d .
H10A H 0.9013 1.1130 0.9761 0.061 Uiso 1 1 calc R
C11 C 1.0488(5) 1.1154(3) 0.9376(2) 0.0545(16) Uani 1 1 d .
H11A H 1.0833 1.1472 0.9567 0.065 Uiso 1 1 calc R
C12 C 1.1090(5) 1.0906(3) 0.8946(2) 0.0593(16) Uani 1 1 d .
H12A H 1.1818 1.1090 0.8835 0.071 Uiso 1 1 calc R
C13 C 1.0585(4) 1.0386(3) 0.8689(2) 0.0423(12) Uani 1 1 d .
H13A H 1.0979 1.0217 0.8408 0.051 Uiso 1 1 calc R
C14 C 0.9052(4) 1.0631(2) 0.76558(16) 0.0262(10) Uani 1 1 d .
C15 C 0.8277(4) 1.1258(2) 0.76685(18) 0.0321(11) Uani 1 1 d .
H15A H 0.7668 1.1128 0.7929 0.039 Uiso 1 1 calc R
C16 C 0.8382(4) 1.2069(3) 0.7305(2) 0.0443(13) Uani 1 1 d .
H16A H 0.7846 1.2485 0.7310 0.053 Uiso 1 1 calc R
C17 C 0.9303(4) 1.2240(3) 0.6938(2) 0.0448(13) Uani 1 1 d .
H17A H 0.9392 1.2789 0.6698 0.054 Uiso 1 1 calc R
C18 C 1.0096(4) 1.1653(3) 0.69051(19) 0.0404(12) Uani 1 1 d .
H18A H 1.0708 1.1793 0.6647 0.049 Uiso 1 1 calc R
C19 C 0.9958(4) 1.0808(3) 0.7281(2) 0.0392(12) Uani 1 1 d .
H19A H 1.0480 1.0389 0.7268 0.047 Uiso 1 1 calc R
C20 C 0.5338(3) 0.8883(2) 0.77419(16) 0.0218(9) Uani 1 1 d .
H20A H 0.5207 0.9345 0.7385 0.026 Uiso 1 1 calc R
H20B H 0.5467 0.8378 0.7641 0.026 Uiso 1 1 calc R
C21 C 0.4307(3) 0.8791(2) 0.81369(17) 0.0277(10) Uani 1 1 d .
H21A H 0.3660 0.8689 0.7942 0.042 Uiso 1 1 calc R
H21B H 0.4174 0.9294 0.8232 0.042 Uiso 1 1 calc R
H21C H 0.4433 0.8330 0.8487 0.042 Uiso 1 1 calc R
C22 C 0.6936(3) 0.2459(2) 0.43040(16) 0.0185(9) Uani 1 1 d .
C23 C 0.8939(4) 0.2229(2) 0.36996(17) 0.0219(9) Uani 1 1 d .
C24 C 0.6955(3) 0.2221(2) 0.33051(16) 0.0193(9) Uani 1 1 d .
C25 C 0.7813(3) 0.3333(2) 0.22502(16) 0.0198(9) Uani 1 1 d .
C26 C 0.9790(4) 0.3540(2) 0.25780(17) 0.0249(10) Uani 1 1 d .
C27 C 0.8301(3) 0.4828(2) 0.19358(17) 0.0237(9) Uani 1 1 d .
C28 C 0.9089(3) 0.4531(2) 0.36025(15) 0.0152(8) Uani 1 1 d .
C29 C 0.9577(3) 0.5098(2) 0.38847(16) 0.0168(8) Uani 1 1 d .
C30 C 1.0664(4) 0.4956(3) 0.41079(19) 0.0366(11) Uani 1 1 d .
H30A H 1.1128 0.4532 0.4052 0.044 Uiso 1 1 calc R
C31 C 1.1058(4) 0.5453(3) 0.4418(2) 0.0452(13) Uani 1 1 d .
H31A H 1.1782 0.5352 0.4572 0.054 Uiso 1 1 calc R
C32 C 1.0387(4) 0.6086(3) 0.44941(18) 0.0358(12) Uani 1 1 d .
H32A H 1.0661 0.6429 0.4687 0.043 Uiso 1 1 calc R
C33 C 0.9319(4) 0.6209(3) 0.4287(2) 0.0413(13) Uani 1 1 d .
H33A H 0.8854 0.6626 0.4353 0.050 Uiso 1 1 calc R
C34 C 0.8908(4) 0.5729(2) 0.39812(19) 0.0355(11) Uani 1 1 d .
H34A H 0.8176 0.5831 0.3838 0.043 Uiso 1 1 calc R
C35 C 0.9513(4) 0.5478(2) 0.26810(16) 0.0251(10) Uani 1 1 d .
C36 C 0.8864(4) 0.6197(2) 0.25214(19) 0.0330(11) Uani 1 1 d .
H36A H 0.8143 0.6204 0.2683 0.040 Uiso 1 1 calc R
C37 C 0.9281(4) 0.6930(3) 0.21125(19) 0.0361(11) Uani 1 1 d .
H37A H 0.8843 0.7423 0.2002 0.043 Uiso 1 1 calc R
C38 C 1.0339(4) 0.6899(3) 0.18831(18) 0.0376(12) Uani 1 1 d .
H38A H 1.0603 0.7374 0.1600 0.045 Uiso 1 1 calc R
C39 C 1.1024(4) 0.6200(3) 0.2053(2) 0.0496(14) Uani 1 1 d .
H39A H 1.1761 0.6209 0.1907 0.060 Uiso 1 1 calc R
C40 C 1.0607(4) 0.5468(3) 0.24494(19) 0.0375(12) Uani 1 1 d .
H40A H 1.1054 0.4979 0.2558 0.045 Uiso 1 1 calc R
C41 C 0.5501(3) 0.3870(2) 0.27365(16) 0.0213(9) Uani 1 1 d .
H41A H 0.5349 0.4343 0.2389 0.026 Uiso 1 1 calc R
H41B H 0.5647 0.3380 0.2620 0.026 Uiso 1 1 calc R
C42 C 0.4478(3) 0.3735(2) 0.31452(17) 0.0287(10) Uani 1 1 d .
H42A H 0.3829 0.3634 0.2951 0.043 Uiso 1 1 calc R
H42B H 0.4332 0.4223 0.3257 0.043 Uiso 1 1 calc R
H42C H 0.4626 0.3261 0.3485 0.043 Uiso 1 1 calc R
C43 C 0.3874(4) 0.6641(2) -0.07203(17) 0.0233(9) Uani 1 1 d .
C44 C 0.1888(3) 0.7674(2) -0.09083(16) 0.0200(9) Uani 1 1 d .
C45 C 0.1871(3) 0.6059(2) -0.05103(17) 0.0222(9) Uani 1 1 d .
C46 C 0.2730(3) 0.5036(2) 0.05724(17) 0.0218(9) Uani 1 1 d .
C47 C 0.3283(4) 0.5338(2) 0.14662(18) 0.0245(9) Uani 1 1 d .
C48 C 0.4732(4) 0.5619(2) 0.04975(18) 0.0245(10) Uani 1 1 d .
C49 C 0.4069(3) 0.7668(2) 0.04623(15) 0.0158(8) Uani 1 1 d .
C50 C 0.4576(3) 0.8374(2) 0.06030(15) 0.0162(8) Uani 1 1 d .
C51 C 0.5673(4) 0.8616(3) 0.04183(19) 0.0360(11) Uani 1 1 d .
H51A H 0.6129 0.8310 0.0239 0.043 Uiso 1 1 calc R
C52 C 0.6080(4) 0.9337(3) 0.0509(2) 0.0464(14) Uani 1 1 d .
H52A H 0.6804 0.9513 0.0377 0.056 Uiso 1 1 calc R
C53 C 0.5435(5) 0.9776(3) 0.07841(19) 0.0366(12) Uani 1 1 d .
H53A H 0.5728 1.0231 0.0859 0.044 Uiso 1 1 calc R
C54 C 0.4366(5) 0.9547(3) 0.0949(2) 0.0446(13) Uani 1 1 d .
H54A H 0.3911 0.9863 0.1122 0.053 Uiso 1 1 calc R
C55 C 0.3933(4) 0.8846(2) 0.08635(19) 0.0329(11) Uani 1 1 d .
H55A H 0.3196 0.8695 0.0985 0.039 Uiso 1 1 calc R
C56 C 0.4501(4) 0.6754(2) 0.14028(17) 0.0240(10) Uani 1 1 d .
C57 C 0.5568(4) 0.6376(2) 0.1523(2) 0.0353(11) Uani 1 1 d .
H57A H 0.6008 0.6283 0.1225 0.042 Uiso 1 1 calc R
C58 C 0.5984(4) 0.6137(3) 0.2080(2) 0.0473(13) Uani 1 1 d .
H58A H 0.6701 0.5885 0.2158 0.057 Uiso 1 1 calc R
C59 C 0.5344(4) 0.6271(2) 0.2512(2) 0.0394(12) Uani 1 1 d .
H59A H 0.5621 0.6086 0.2889 0.047 Uiso 1 1 calc R
C60 C 0.4299(4) 0.6672(3) 0.2414(2) 0.0358(11) Uani 1 1 d .
H60A H 0.3883 0.6777 0.2715 0.043 Uiso 1 1 calc R
C61 C 0.3871(4) 0.6922(2) 0.18393(19) 0.0324(11) Uani 1 1 d .
H61A H 0.3168 0.7197 0.1758 0.039 Uiso 1 1 calc R
C62 C 0.0446(3) 0.6065(2) 0.05927(17) 0.0230(9) Uani 1 1 d .
H62A H 0.0593 0.5623 0.0425 0.028 Uiso 1 1 calc R
H62B H 0.0281 0.5807 0.1004 0.028 Uiso 1 1 calc R
C63 C -0.0561(3) 0.6599(2) 0.03013(18) 0.0319(11) Uani 1 1 d .
H63A H -0.1211 0.6258 0.0353 0.048 Uiso 1 1 calc R
H63B H -0.0399 0.6849 -0.0107 0.048 Uiso 1 1 calc R
H63C H -0.0712 0.7030 0.0472 0.048 Uiso 1 1 calc R
C64 C 0.5318(4) 0.9394(2) 0.44115(19) 0.0283(10) Uani 1 1 d .
C65 C 0.7010(4) 0.9646(2) 0.35036(18) 0.0282(10) Uani 1 1 d .
C66 C 0.7275(4) 0.9986(2) 0.44228(17) 0.0247(9) Uani 1 1 d .
C67 C 0.8030(3) 0.8977(2) 0.55352(16) 0.0208(9) Uani 1 1 d .
C68 C 0.8033(3) 0.7363(2) 0.59263(16) 0.0204(9) Uani 1 1 d .
C69 C 0.6037(3) 0.8403(2) 0.56697(17) 0.0216(9) Uani 1 1 d .
C70 C 0.6015(3) 0.7347(2) 0.45036(16) 0.0180(9) Uani 1 1 d .
C71 C 0.5943(4) 0.8198(2) 0.35126(18) 0.0280(10) Uani 1 1 d .
C72 C 0.5027(4) 0.8665(2) 0.3222(2) 0.0385(12) Uani 1 1 d .
H72A H 0.4484 0.8883 0.3422 0.046 Uiso 1 1 calc R
C73 C 0.4917(4) 0.8812(3) 0.2616(2) 0.0429(13) Uani 1 1 d .
H73A H 0.4305 0.9124 0.2413 0.051 Uiso 1 1 calc R
C74 C 0.5741(5) 0.8479(3) 0.2340(2) 0.0481(14) Uani 1 1 d .
H74A H 0.5680 0.8579 0.1942 0.058 Uiso 1 1 calc R
C75 C 0.6641(4) 0.8012(3) 0.2621(2) 0.0453(13) Uani 1 1 d .
H75A H 0.7179 0.7793 0.2420 0.054 Uiso 1 1 calc R
C76 C 0.6746(4) 0.7866(2) 0.32111(18) 0.0322(11) Uani 1 1 d .
H76A H 0.7357 0.7545 0.3408 0.039 Uiso 1 1 calc R
C77 C 0.5494(3) 0.6653(2) 0.43562(16) 0.0202(9) Uani 1 1 d .
C78 C 0.4402(4) 0.6764(3) 0.4146(2) 0.0432(13) Uani 1 1 d .
H78A H 0.4000 0.7266 0.4093 0.052 Uiso 1 1 calc R
C79 C 0.3905(5) 0.6101(4) 0.4013(2) 0.0655(18) Uani 1 1 d .
H79A H 0.3177 0.6169 0.3865 0.079 Uiso 1 1 calc R
C80 C 0.4511(6) 0.5347(3) 0.4106(2) 0.0546(17) Uani 1 1 d .
H80A H 0.4175 0.4901 0.4036 0.066 Uiso 1 1 calc R
C81 C 0.5575(5) 0.5264(3) 0.4294(2) 0.0556(16) Uani 1 1 d .
H81A H 0.5992 0.4772 0.4332 0.067 Uiso 1 1 calc R
C82 C 0.6070(4) 0.5908(2) 0.4434(2) 0.0388(12) Uani 1 1 d .
H82A H 0.6799 0.5830 0.4582 0.047 Uiso 1 1 calc R
C83 C 0.9612(3) 0.8969(2) 0.44507(16) 0.0214(9) Uani 1 1 d .
H83A H 0.9726 0.9298 0.4045 0.026 Uiso 1 1 calc R
H83B H 0.9489 0.9350 0.4672 0.026 Uiso 1 1 calc R
C84 C 1.0651(3) 0.8416(2) 0.46708(18) 0.0292(10) Uani 1 1 d .
H84A H 1.1298 0.8757 0.4631 0.044 Uiso 1 1 calc R
H84B H 1.0775 0.8045 0.4448 0.044 Uiso 1 1 calc R
H84C H 1.0538 0.8096 0.5073 0.044 Uiso 1 1 calc R

loop_
_atom_site_aniso_label
_atom_site_aniso_U_11
_atom_site_aniso_U_22
_atom_site_aniso_U_33
_atom_site_aniso_U_23
_atom_site_aniso_U_13
_atom_site_aniso_U_12
Fe1 0.0191(3) 0.0123(3) 0.0130(3) -0.0040(2) -0.0026(2) -0.0003(2)
Fe2 0.0228(3) 0.0160(3) 0.0113(3) -0.0063(2) 0.0007(2) -0.0017(2)
Fe3 0.0200(3) 0.0169(3) 0.0110(3) -0.0065(2) 0.0004(2) -0.0033(2)
Fe4 0.0179(3) 0.0126(3) 0.0124(3) -0.0036(2) -0.0028(2) -0.0019(2)
Fe5 0.0193(3) 0.0147(3) 0.0112(3) -0.0050(2) -0.0016(2) -0.0020(2)
Fe6 0.0254(3) 0.0102(3) 0.0163(3) -0.0036(2) -0.0059(2) -0.0001(2)
Fe7 0.0190(3) 0.0147(3) 0.0132(3) -0.0059(2) -0.0007(2) -0.0013(2)
Fe8 0.0258(3) 0.0110(3) 0.0193(3) -0.0041(2) -0.0062(2) -0.0002(2)
S1 0.0262(6) 0.0165(5) 0.0135(5) -0.0039(4) -0.0051(4) -0.0034(4)
S2 0.0198(5) 0.0157(5) 0.0135(5) -0.0055(4) -0.0025(4) 0.0020(4)
S3 0.0249(6) 0.0165(5) 0.0117(5) -0.0029(4) -0.0040(4) -0.0058(4)
S4 0.0185(5) 0.0155(5) 0.0120(5) -0.0041(3) -0.0018(4) 0.0007(4)
S5 0.0264(6) 0.0156(5) 0.0125(5) -0.0028(4) -0.0039(4) -0.0061(4)
S6 0.0222(5) 0.0133(4) 0.0142(5) -0.0032(4) 0.0007(4) -0.0016(4)
S8 0.0228(5) 0.0134(4) 0.0147(5) -0.0054(4) 0.0014(4) -0.0029(4)
S7 0.0267(6) 0.0163(5) 0.0147(5) -0.0046(4) -0.0006(4) -0.0057(4)
O1 0.0361(19) 0.0283(15) 0.0220(17) -0.0045(13) 0.0043(14) -0.0065(13)
O2 0.0293(18) 0.0370(17) 0.0342(18) -0.0168(14) -0.0115(14) 0.0146(15)
O3 0.046(2) 0.0313(16) 0.0261(17) -0.0145(13) 0.0021(15) -0.0149(15)
O4 0.0394(19) 0.0316(16) 0.0203(16) -0.0151(13) -0.0008(14) -0.0058(14)
O5 0.0268(19) 0.0484(19) 0.040(2) -0.0254(15) 0.0037(15) 0.0028(15)
O6 0.068(3) 0.0307(16) 0.0213(17) -0.0025(13) -0.0052(16) -0.0068(16)
O7 0.0347(18) 0.0302(15) 0.0191(16) -0.0063(12) 0.0034(14) -0.0080(13)
O8 0.0315(19) 0.0330(16) 0.0410(19) -0.0161(14) -0.0121(15) 0.0146(15)
O9 0.043(2) 0.0283(16) 0.0232(16) -0.0128(13) -0.0012(14) -0.0131(14)
O10 0.0357(18) 0.0359(16) 0.0218(16) -0.0190(13) 0.0000(14) -0.0096(14)
O11 0.0223(18) 0.0504(18) 0.0359(19) -0.0272(15) -0.0026(14) 0.0057(15)
O12 0.064(2) 0.0378(18) 0.0177(17) -0.0022(14) -0.0006(16) -0.0125(16)
O13 0.0299(19) 0.0409(17) 0.0360(19) -0.0172(14) 0.0084(15) -0.0003(14)
O14 0.0311(18) 0.0276(15) 0.0232(16) -0.0027(13) -0.0081(13) 0.0005(13)
O15 0.042(2) 0.0260(16) 0.0308(18) -0.0119(13) -0.0114(15) -0.0077(14)
O16 0.0363(19) 0.0152(14) 0.0398(19) -0.0084(13) -0.0101(15) -0.0035(13)
O17 0.068(2) 0.0230(15) 0.0252(18) 0.0007(13) -0.0088(16) -0.0026(15)
O18 0.0266(19) 0.0292(16) 0.051(2) -0.0169(14) -0.0026(15) 0.0019(14)
O19 0.0264(19) 0.0315(17) 0.071(3) -0.0181(16) -0.0031(17) 0.0064(15)
O20 0.071(3) 0.0260(16) 0.0241(18) 0.0005(13) -0.0086(17) -0.0101(16)
O21 0.046(2) 0.0137(14) 0.0366(19) -0.0092(13) -0.0125(15) -0.0035(13)
O22 0.0394(19) 0.0211(15) 0.0306(17) -0.0137(13) -0.0079(14) -0.0035(13)
O23 0.0358(18) 0.0239(15) 0.0225(16) -0.0043(12) -0.0069(14) 0.0018(13)
O24 0.0269(18) 0.0342(16) 0.044(2) -0.0207(14) 0.0098(15) -0.0060(14)
N1 0.0223(19) 0.0154(16) 0.0162(17) -0.0064(13) 0.0045(14) -0.0095(13)
N2 0.0232(19) 0.0166(16) 0.0121(17) -0.0080(13) 0.0031(14) -0.0080(13)
N3 0.0220(18) 0.0121(15) 0.0166(17) -0.0033(13) -0.0073(14) -0.0010(13)
N4 0.0224(19) 0.0142(16) 0.0209(18) -0.0038(13) -0.0057(15) 0.0014(14)
C1 0.024(2) 0.0147(19) 0.019(2) -0.0031(16) -0.0041(18) -0.0049(16)
C2 0.030(3) 0.021(2) 0.017(2) -0.0069(16) -0.0050(18) -0.0029(19)
C3 0.026(2) 0.019(2) 0.018(2) -0.0040(16) 0.0018(18) -0.0023(18)
C4 0.020(2) 0.021(2) 0.016(2) -0.0037(16) 0.0039(17) -0.0015(17)
C5 0.030(3) 0.030(2) 0.021(2) -0.0162(18) 0.0030(19) -0.004(2)
C6 0.038(3) 0.026(2) 0.019(2) -0.0105(18) 0.001(2) -0.0085(19)
C7 0.016(2) 0.0159(19) 0.019(2) -0.0073(16) 0.0014(16) -0.0030(16)
C8 0.027(2) 0.0132(19) 0.018(2) -0.0022(15) -0.0066(18) 0.0005(17)
C9 0.051(3) 0.037(3) 0.040(3) -0.021(2) -0.016(2) 0.008(2)
C10 0.070(4) 0.033(3) 0.062(4) -0.033(3) -0.018(3) 0.003(3)
C11 0.094(5) 0.028(3) 0.048(3) -0.019(2) -0.047(3) -0.001(3)
C12 0.066(4) 0.043(3) 0.063(4) -0.003(3) -0.040(3) -0.016(3)
C13 0.039(3) 0.040(3) 0.046(3) -0.010(2) -0.010(2) -0.005(2)
C14 0.040(3) 0.029(2) 0.010(2) -0.0063(16) 0.0011(19) -0.012(2)
C15 0.045(3) 0.020(2) 0.031(3) -0.0070(18) -0.008(2) -0.001(2)
C16 0.053(3) 0.034(3) 0.040(3) -0.003(2) -0.004(3) 0.000(2)
C17 0.057(4) 0.044(3) 0.037(3) -0.017(2) 0.006(3) -0.019(3)
C18 0.044(3) 0.058(3) 0.021(2) -0.014(2) 0.009(2) -0.016(3)
C19 0.037(3) 0.048(3) 0.038(3) -0.020(2) 0.008(2) -0.022(2)
C20 0.022(2) 0.024(2) 0.018(2) -0.0064(16) -0.0037(17) 0.0045(17)
C21 0.024(2) 0.035(2) 0.023(2) -0.0082(18) -0.0007(19) -0.0063(19)
C22 0.022(2) 0.0126(19) 0.020(2) -0.0040(16) -0.0047(18) -0.0036(16)
C23 0.027(2) 0.021(2) 0.020(2) -0.0092(16) -0.0070(18) -0.0015(19)
C24 0.023(2) 0.018(2) 0.016(2) -0.0041(16) 0.0011(17) -0.0026(17)
C25 0.021(2) 0.023(2) 0.016(2) -0.0069(16) 0.0026(17) -0.0028(17)
C26 0.032(3) 0.032(2) 0.018(2) -0.0173(18) -0.0024(19) -0.007(2)
C27 0.030(2) 0.024(2) 0.018(2) -0.0082(18) 0.0035(19) -0.0124(18)
C28 0.015(2) 0.0159(18) 0.014(2) -0.0031(15) -0.0006(16) -0.0015(15)
C29 0.020(2) 0.0169(19) 0.014(2) -0.0050(15) 0.0002(16) -0.0056(16)
C30 0.031(3) 0.045(3) 0.036(3) -0.017(2) 0.000(2) -0.005(2)
C31 0.046(3) 0.055(3) 0.034(3) -0.011(2) -0.008(2) -0.023(3)
C32 0.064(4) 0.025(2) 0.022(2) -0.0109(19) -0.004(2) -0.017(2)
C33 0.059(4) 0.030(2) 0.047(3) -0.027(2) 0.014(3) -0.015(2)
C34 0.038(3) 0.038(3) 0.037(3) -0.021(2) -0.002(2) 0.001(2)
C35 0.041(3) 0.023(2) 0.013(2) -0.0070(16) 0.0017(19) -0.0151(19)
C36 0.036(3) 0.031(2) 0.032(3) -0.0079(19) -0.008(2) -0.007(2)
C37 0.041(3) 0.038(3) 0.029(3) -0.011(2) -0.004(2) -0.001(2)
C38 0.057(3) 0.030(2) 0.022(2) -0.0043(19) 0.006(2) 0.001(2)
C39 0.045(3) 0.048(3) 0.055(3) -0.016(3) 0.030(3) -0.020(3)
C40 0.037(3) 0.032(2) 0.044(3) -0.014(2) 0.016(2) -0.009(2)
C41 0.019(2) 0.028(2) 0.017(2) -0.0050(16) -0.0073(17) 0.0007(17)
C42 0.023(2) 0.038(2) 0.025(2) -0.0089(19) 0.0002(19) -0.0082(19)
C43 0.031(3) 0.021(2) 0.020(2) -0.0076(16) -0.0035(19) -0.0039(18)
C44 0.025(2) 0.022(2) 0.014(2) -0.0067(16) 0.0014(17) -0.0066(18)
C45 0.028(2) 0.021(2) 0.018(2) -0.0064(17) -0.0034(18) -0.0007(18)
C46 0.027(2) 0.014(2) 0.023(2) -0.0053(16) -0.0066(18) 0.0054(17)
C47 0.033(3) 0.015(2) 0.026(2) -0.0075(18) -0.0105(19) 0.0009(18)
C48 0.033(3) 0.014(2) 0.029(2) -0.0088(17) -0.008(2) -0.0023(18)
C49 0.018(2) 0.0168(19) 0.013(2) -0.0059(15) -0.0020(16) 0.0001(16)
C50 0.022(2) 0.0142(18) 0.0117(19) -0.0033(14) -0.0037(16) -0.0049(16)
C51 0.030(3) 0.037(3) 0.041(3) -0.013(2) -0.004(2) -0.004(2)
C52 0.043(3) 0.040(3) 0.045(3) 0.005(2) -0.020(3) -0.025(2)
C53 0.063(4) 0.024(2) 0.028(3) -0.0131(19) -0.011(2) -0.010(2)
C54 0.069(4) 0.026(2) 0.045(3) -0.020(2) -0.014(3) 0.009(2)
C55 0.032(3) 0.024(2) 0.047(3) -0.017(2) -0.001(2) -0.0020(19)
C56 0.041(3) 0.0113(19) 0.019(2) -0.0034(16) -0.0050(19) -0.0050(18)
C57 0.037(3) 0.035(2) 0.038(3) -0.016(2) -0.017(2) 0.006(2)
C58 0.044(3) 0.047(3) 0.051(3) -0.016(2) -0.020(3) 0.013(2)
C59 0.052(3) 0.032(2) 0.027(3) 0.000(2) -0.002(2) 0.005(2)
C60 0.040(3) 0.034(2) 0.035(3) -0.012(2) 0.004(2) -0.006(2)
C61 0.034(3) 0.028(2) 0.032(3) -0.0035(19) -0.004(2) -0.011(2)
C62 0.020(2) 0.023(2) 0.021(2) -0.0008(16) 0.0035(18) -0.0067(17)
C63 0.025(2) 0.033(2) 0.032(3) -0.0027(19) -0.007(2) -0.0027(19)
C64 0.036(3) 0.014(2) 0.036(3) -0.0084(18) -0.009(2) -0.0008(19)
C65 0.044(3) 0.014(2) 0.025(2) -0.0030(17) -0.014(2) -0.0033(19)
C66 0.029(2) 0.022(2) 0.021(2) -0.0049(17) -0.0066(18) 0.0069(18)
C67 0.024(2) 0.020(2) 0.018(2) -0.0055(16) -0.0011(18) 0.0026(18)
C68 0.025(2) 0.022(2) 0.018(2) -0.0104(17) 0.0011(18) -0.0040(18)
C69 0.025(2) 0.019(2) 0.026(2) -0.0133(17) 0.0011(19) -0.0056(17)
C70 0.022(2) 0.0171(19) 0.016(2) -0.0063(15) 0.0009(17) -0.0020(16)
C71 0.037(3) 0.0118(19) 0.032(3) -0.0003(17) -0.014(2) -0.0056(18)
C72 0.043(3) 0.025(2) 0.047(3) -0.012(2) -0.015(2) 0.004(2)
C73 0.049(3) 0.026(2) 0.043(3) 0.004(2) -0.019(3) 0.006(2)
C74 0.063(4) 0.027(2) 0.051(3) -0.006(2) -0.020(3) -0.003(2)
C75 0.059(4) 0.044(3) 0.031(3) -0.010(2) -0.002(3) -0.007(3)
C76 0.041(3) 0.033(2) 0.022(2) -0.0075(19) 0.004(2) -0.011(2)
C77 0.027(2) 0.022(2) 0.013(2) -0.0065(16) 0.0019(17) -0.0108(18)
C78 0.035(3) 0.051(3) 0.046(3) -0.017(2) 0.004(2) -0.016(2)
C79 0.065(4) 0.098(5) 0.036(3) -0.019(3) 0.006(3) -0.063(4)
C80 0.093(5) 0.040(3) 0.037(3) -0.017(2) 0.021(3) -0.051(3)
C81 0.082(5) 0.038(3) 0.058(4) -0.030(3) 0.013(3) -0.018(3)
C82 0.047(3) 0.030(2) 0.045(3) -0.020(2) 0.008(2) -0.011(2)
C83 0.025(2) 0.0195(19) 0.019(2) -0.0047(16) 0.0020(17) -0.0072(17)
C84 0.026(2) 0.027(2) 0.030(2) -0.0021(18) -0.006(2) -0.0044(19)

loop_
_atom_type_symbol
_atom_type_description
_atom_type_scat_dispersion_real
_atom_type_scat_dispersion_imag
_atom_type_scat_source
C C 0.0033 0.0016 'International Tables Vol C Tables 4.2.6.8 and 6.1.1.4'
H H 0.0000 0.0000 'International Tables Vol C Tables 4.2.6.8 and 6.1.1.4'
N N 0.0061 0.0033 'International Tables Vol C Tables 4.2.6.8 and 6.1.1.4'
O O 0.0106 0.0060 'International Tables Vol C Tables 4.2.6.8 and 6.1.1.4'
S S 0.1246 0.1234 'International Tables Vol C Tables 4.2.6.8 and 6.1.1.4'
Fe Fe 0.3463 0.8444 'International Tables Vol C Tables 4.2.6.8 and 6.1.1.4'

loop_
_geom_angle_atom_site_label_1
_geom_angle_atom_site_label_2
_geom_angle_atom_site_label_3
_geom_angle
C3 Fe1 C2 91.55(17)
C3 Fe1 C1 91.37(17)
C2 Fe1 C1 103.56(17)
C3 Fe1 S2 95.03(12)
C2 Fe1 S2 147.98(12)
C1 Fe1 S2 107.55(12)
C3 Fe1 S1 174.26(12)
C2 Fe1 S1 86.53(13)
C1 Fe1 S1 83.83(13)
S2 Fe1 S1 89.44(4)
C3 Fe1 Fe2 97.11(12)
C2 Fe1 Fe2 94.25(12)
C1 Fe1 Fe2 160.06(12)
S2 Fe1 Fe2 53.87(4)
S1 Fe1 Fe2 88.43(4)
C4 Fe2 C5 91.79(17)
C4 Fe2 C6 88.02(17)
C5 Fe2 C6 104.79(19)
C4 Fe2 N1 178.91(16)
C5 Fe2 N1 87.25(15)
C6 Fe2 N1 92.72(15)
C4 Fe2 S2 94.47(12)
C5 Fe2 S2 152.47(13)
C6 Fe2 S2 102.20(14)
N1 Fe2 S2 86.15(9)
C4 Fe2 Fe1 88.20(12)
C5 Fe2 Fe1 99.72(13)
C6 Fe2 Fe1 155.30(14)
N1 Fe2 Fe1 91.44(9)
S2 Fe2 Fe1 53.82(4)
C25 Fe3 C27 87.60(17)
C25 Fe3 C26 91.12(17)
C27 Fe3 C26 101.78(18)
C25 Fe3 N2 178.95(15)
C27 Fe3 N2 92.90(15)
C26 Fe3 N2 87.87(15)
C25 Fe3 S4 94.42(12)
C27 Fe3 S4 105.87(13)
C26 Fe3 S4 151.99(13)
N2 Fe3 S4 86.34(9)
C25 Fe3 Fe4 88.21(12)
C27 Fe3 Fe4 158.75(13)
C26 Fe3 Fe4 99.13(13)
N2 Fe3 Fe4 91.65(8)
S4 Fe3 Fe4 53.74(4)
C24 Fe4 C23 91.21(17)
C24 Fe4 C22 91.83(16)
C23 Fe4 C22 103.20(17)
C24 Fe4 S4 95.78(12)
C23 Fe4 S4 148.18(13)
C22 Fe4 S4 107.54(12)
C24 Fe4 S3 174.12(12)
C23 Fe4 S3 87.27(13)
C22 Fe4 S3 82.99(12)
S4 Fe4 S3 88.47(4)
C24 Fe4 Fe3 97.47(12)
C23 Fe4 Fe3 94.30(13)
C22 Fe4 Fe3 160.00(11)
S4 Fe4 Fe3 54.05(4)
S3 Fe4 Fe3 88.31(4)
C45 Fe5 C43 91.66(17)
C45 Fe5 C44 91.83(17)
C43 Fe5 C44 103.05(17)
C45 Fe5 S6 95.08(13)
C43 Fe5 S6 148.31(13)
C44 Fe5 S6 107.63(12)
C45 Fe5 S5 174.57(13)
C43 Fe5 S5 87.49(13)
C44 Fe5 S5 83.14(12)
S6 Fe5 S5 88.42(5)
C45 Fe5 Fe6 97.14(13)
C43 Fe5 Fe6 94.34(13)
C44 Fe5 Fe6 160.19(12)
S6 Fe5 Fe6 54.12(3)
S5 Fe5 Fe6 88.27(4)
C46 Fe6 C47 88.00(17)
C46 Fe6 C48 91.27(17)
C47 Fe6 C48 101.10(19)
C46 Fe6 N3 179.33(16)
C47 Fe6 N3 92.37(15)
C48 Fe6 N3 88.10(15)
C46 Fe6 S6 94.00(13)
C47 Fe6 S6 106.59(14)
C48 Fe6 S6 151.96(13)
N3 Fe6 S6 86.44(9)
C46 Fe6 Fe5 88.32(13)
C47 Fe6 Fe5 159.55(14)
C48 Fe6 Fe5 99.09(13)
N3 Fe6 Fe5 91.53(9)
S6 Fe6 Fe5 53.66(4)
C67 Fe7 C69 90.90(17)
C67 Fe7 C68 91.60(17)
C69 Fe7 C68 103.81(17)
C67 Fe7 S8 96.11(13)
C69 Fe7 S8 147.91(13)
C68 Fe7 S8 107.23(12)
C67 Fe7 S7 173.29(12)
C69 Fe7 S7 86.05(12)
C68 Fe7 S7 83.34(13)
S8 Fe7 S7 89.62(5)
C67 Fe7 Fe8 97.89(12)
C69 Fe7 Fe8 94.20(13)
C68 Fe7 Fe8 159.50(12)
S8 Fe7 Fe8 53.85(4)
S7 Fe7 Fe8 88.30(4)
C66 Fe8 C64 90.84(18)
C66 Fe8 C65 88.21(18)
C64 Fe8 C65 104.8(2)
C66 Fe8 N4 178.29(16)
C64 Fe8 N4 87.63(15)
C65 Fe8 N4 92.92(16)
C66 Fe8 S8 94.90(13)
C64 Fe8 S8 152.88(13)
C65 Fe8 S8 101.89(14)
N4 Fe8 S8 86.13(9)
C66 Fe8 Fe7 87.89(13)
C64 Fe8 Fe7 99.94(14)
C65 Fe8 Fe7 155.02(14)
N4 Fe8 Fe7 91.62(9)
S8 Fe8 Fe7 53.95(4)
C7 S1 Fe1 109.16(14)
C20 S2 Fe1 113.58(12)
C20 S2 Fe2 112.10(12)
Fe1 S2 Fe2 72.31(4)
C28 S3 Fe4 109.60(14)
C41 S4 Fe4 112.35(13)
C41 S4 Fe3 112.40(13)
Fe4 S4 Fe3 72.21(4)
C49 S5 Fe5 109.63(13)
C62 S6 Fe5 112.55(13)
C62 S6 Fe6 112.50(12)
Fe5 S6 Fe6 72.22(4)
C83 S8 Fe8 112.23(12)
C83 S8 Fe7 113.53(13)
Fe8 S8 Fe7 72.20(4)
C70 S7 Fe7 109.45(13)
C7 N1 C14 118.1(3)
C7 N1 Fe2 126.7(2)
C14 N1 Fe2 114.7(2)
C28 N2 C35 117.0(3)
C28 N2 Fe3 126.7(2)
C35 N2 Fe3 116.3(2)
C49 N3 C56 118.6(3)
C49 N3 Fe6 126.3(3)
C56 N3 Fe6 115.1(2)
C70 N4 C71 118.6(3)
C70 N4 Fe8 126.0(3)
C71 N4 Fe8 114.8(2)
O1 C1 Fe1 176.9(4)
O2 C2 Fe1 179.4(4)
O3 C3 Fe1 176.2(3)
O4 C4 Fe2 176.7(3)
O5 C5 Fe2 179.5(4)
O6 C6 Fe2 174.0(4)
N1 C7 C8 122.9(3)
N1 C7 S1 123.6(3)
C8 C7 S1 113.4(3)
C13 C8 C9 119.1(4)
C13 C8 C7 120.0(4)
C9 C8 C7 120.9(4)
C10 C9 C8 120.0(5)
C10 C9 H9A 120.0
C8 C9 H9A 120.0
C11 C10 C9 121.8(5)
C11 C10 H10A 119.1
C9 C10 H10A 119.1
C10 C11 C12 119.3(5)
C10 C11 H11A 120.4
C12 C11 H11A 120.4
C13 C12 C11 119.7(5)
C13 C12 H12A 120.2
C11 C12 H12A 120.2
C8 C13 C12 120.0(5)
C8 C13 H13A 120.0
C12 C13 H13A 120.0
C19 C14 C15 120.1(4)
C19 C14 N1 120.5(4)
C15 C14 N1 119.3(4)
C16 C15 C14 121.8(4)
C16 C15 H15A 119.1
C14 C15 H15A 119.1
C17 C16 C15 117.5(5)
C17 C16 H16A 121.3
C15 C16 H16A 121.3
C18 C17 C16 123.6(5)
C18 C17 H17A 118.2
C16 C17 H17A 118.2
C17 C18 C19 117.9(4)
C17 C18 H18A 121.0
C19 C18 H18A 121.0
C14 C19 C18 119.1(4)
C14 C19 H19A 120.4
C18 C19 H19A 120.4
C21 C20 S2 110.7(3)
C21 C20 H20A 109.5
S2 C20 H20A 109.5
C21 C20 H20B 109.5
S2 C20 H20B 109.5
H20A C20 H20B 108.1
C20 C21 H21A 109.5
C20 C21 H21B 109.5
H21A C21 H21B 109.5
C20 C21 H21C 109.5
H21A C21 H21C 109.5
H21B C21 H21C 109.5
O7 C22 Fe4 177.1(4)
O8 C23 Fe4 179.5(4)
O9 C24 Fe4 176.2(3)
O10 C25 Fe3 177.1(3)
O11 C26 Fe3 179.3(4)
O12 C27 Fe3 174.6(4)
N2 C28 C29 123.8(3)
N2 C28 S3 123.3(3)
C29 C28 S3 112.9(3)
C34 C29 C30 118.4(4)
C34 C29 C28 120.0(4)
C30 C29 C28 121.3(3)
C29 C30 C31 119.9(4)
C29 C30 H30A 120.1
C31 C30 H30A 120.1
C32 C31 C30 120.4(5)
C32 C31 H31A 119.8
C30 C31 H31A 119.8
C33 C32 C31 119.5(4)
C33 C32 H32A 120.2
C31 C32 H32A 120.2
C32 C33 C34 121.3(4)
C32 C33 H33A 119.4
C34 C33 H33A 119.4
C33 C34 C29 120.5(4)
C33 C34 H34A 119.7
C29 C34 H34A 119.7
C36 C35 C40 120.1(4)
C36 C35 N2 120.7(4)
C40 C35 N2 118.9(4)
C35 C36 C37 120.3(4)
C35 C36 H36A 119.9
C37 C36 H36A 119.9
C38 C37 C36 118.5(4)
C38 C37 H37A 120.7
C36 C37 H37A 120.7
C39 C38 C37 122.4(4)
C39 C38 H38A 118.8
C37 C38 H38A 118.8
C38 C39 C40 119.2(4)
C38 C39 H39A 120.4
C40 C39 H39A 120.4
C39 C40 C35 119.4(4)
C39 C40 H40A 120.3
C35 C40 H40A 120.3
C42 C41 S4 110.0(3)
C42 C41 H41A 109.7
S4 C41 H41A 109.7
C42 C41 H41B 109.7
S4 C41 H41B 109.7
H41A C41 H41B 108.2
C41 C42 H42A 109.5
C41 C42 H42B 109.5
H42A C42 H42B 109.5
C41 C42 H42C 109.5
H42A C42 H42C 109.5
H42B C42 H42C 109.5
O13 C43 Fe5 179.6(4)
O14 C44 Fe5 177.6(4)
O15 C45 Fe5 177.0(4)
O16 C46 Fe6 176.2(4)
O17 C47 Fe6 174.7(4)
O18 C48 Fe6 179.1(4)
N3 C49 C50 122.8(3)
N3 C49 S5 123.9(3)
C50 C49 S5 113.4(2)
C55 C50 C51 118.6(4)
C55 C50 C49 120.5(4)
C51 C50 C49 120.6(3)
C50 C51 C52 118.8(4)
C50 C51 H51A 120.6
C52 C51 H51A 120.6
C53 C52 C51 121.1(5)
C53 C52 H52A 119.5
C51 C52 H52A 119.5
C54 C53 C52 119.5(4)
C54 C53 H53A 120.2
C52 C53 H53A 120.2
C53 C54 C55 121.0(4)
C53 C54 H54A 119.5
C55 C54 H54A 119.5
C50 C55 C54 120.9(4)
C50 C55 H55A 119.6
C54 C55 H55A 119.6
C61 C56 C57 119.6(4)
C61 C56 N3 120.3(4)
C57 C56 N3 120.0(4)
C58 C57 C56 120.4(4)
C58 C57 H57A 119.8
C56 C57 H57A 119.8
C59 C58 C57 119.8(5)
C59 C58 H58A 120.1
C57 C58 H58A 120.1
C58 C59 C60 122.2(5)
C58 C59 H59A 118.9
C60 C59 H59A 118.9
C59 C60 C61 118.0(4)
C59 C60 H60A 121.0
C61 C60 H60A 121.0
C56 C61 C60 119.8(4)
C56 C61 H61A 120.1
C60 C61 H61A 120.1
C63 C62 S6 110.4(3)
C63 C62 H62A 109.6
S6 C62 H62A 109.6
C63 C62 H62B 109.6
S6 C62 H62B 109.6
H62A C62 H62B 108.1
C62 C63 H63A 109.5
C62 C63 H63B 109.5
H63A C63 H63B 109.5
C62 C63 H63C 109.5
H63A C63 H63C 109.5
H63B C63 H63C 109.5
O19 C64 Fe8 178.8(4)
O20 C65 Fe8 173.7(4)
O21 C66 Fe8 177.4(4)
O22 C67 Fe7 176.3(3)
O23 C68 Fe7 176.9(4)
O24 C69 Fe7 179.3(4)
N4 C70 C77 122.2(4)
N4 C70 S7 123.8(3)
C77 C70 S7 114.0(3)
C72 C71 C76 119.8(4)
C72 C71 N4 121.1(4)
C76 C71 N4 119.0(4)
C71 C72 C73 119.7(4)
C71 C72 H72A 120.2
C73 C72 H72A 120.2
C74 C73 C72 118.0(4)
C74 C73 H73A 121.0
C72 C73 H73A 121.0
C75 C74 C73 122.9(5)
C75 C74 H74A 118.5
C73 C74 H74A 118.5
C74 C75 C76 119.1(5)
C74 C75 H75A 120.5
C76 C75 H75A 120.5
C75 C76 C71 120.5(4)
C75 C76 H76A 119.8
C71 C76 H76A 119.8
C82 C77 C78 119.6(4)
C82 C77 C70 121.2(4)
C78 C77 C70 119.2(4)
C77 C78 C79 119.0(5)
C77 C78 H78A 120.5
C79 C78 H78A 120.5
C80 C79 C78 119.8(5)
C80 C79 H79A 120.1
C78 C79 H79A 120.1
C81 C80 C79 119.9(5)
C81 C80 H80A 120.1
C79 C80 H80A 120.1
C80 C81 C82 120.9(5)
C80 C81 H81A 119.6
C82 C81 H81A 119.6
C77 C82 C81 120.7(5)
C77 C82 H82A 119.6
C81 C82 H82A 119.6
C84 C83 S8 109.9(2)
C84 C83 H83A 109.7
S8 C83 H83A 109.7
C84 C83 H83B 109.7
S8 C83 H83B 109.7
H83A C83 H83B 108.2
C83 C84 H84A 109.5
C83 C84 H84B 109.5
H84A C84 H84B 109.5
C83 C84 H84C 109.5
H84A C84 H84C 109.5
H84B C84 H84C 109.5

loop_
_geom_bond_atom_site_label_1
_geom_bond_atom_site_label_2
_geom_bond_distance
Fe1 C3 1.782(4)
Fe1 C2 1.805(4)
Fe1 C1 1.810(4)
Fe1 S2 2.2441(13)
Fe1 S1 2.3102(13)
Fe1 Fe2 2.6488(12)
Fe2 C4 1.771(4)
Fe2 C5 1.813(4)
Fe2 C6 1.822(4)
Fe2 N1 2.031(3)
Fe2 S2 2.2455(12)
Fe3 C25 1.774(4)
Fe3 C27 1.811(4)
Fe3 C26 1.813(4)
Fe3 N2 2.033(3)
Fe3 S4 2.2526(12)
Fe3 Fe4 2.6496(12)
Fe4 C24 1.785(4)
Fe4 C23 1.797(4)
Fe4 C22 1.819(4)
Fe4 S4 2.2438(13)
Fe4 S3 2.3060(12)
Fe5 C45 1.789(4)
Fe5 C43 1.798(4)
Fe5 C44 1.812(4)
Fe5 S6 2.2434(12)
Fe5 S5 2.3057(12)
Fe5 Fe6 2.6522(12)
Fe6 C46 1.790(4)
Fe6 C47 1.806(4)
Fe6 C48 1.816(4)
Fe6 N3 2.039(3)
Fe6 S6 2.2568(13)
Fe7 C67 1.789(4)
Fe7 C69 1.797(4)
Fe7 C68 1.815(4)
Fe7 S8 2.2476(12)
Fe7 S7 2.3100(12)
Fe7 Fe8 2.6471(12)
Fe8 C66 1.789(4)
Fe8 C64 1.808(5)
Fe8 C65 1.823(4)
Fe8 N4 2.038(3)
Fe8 S8 2.2450(13)
S1 C7 1.712(4)
S2 C20 1.836(4)
S3 C28 1.717(3)
S4 C41 1.838(4)
S5 C49 1.705(4)
S6 C62 1.839(4)
S8 C83 1.843(4)
S7 C70 1.706(4)
O1 C1 1.134(4)
O2 C2 1.143(5)
O3 C3 1.151(5)
O4 C4 1.146(4)
O5 C5 1.138(5)
O6 C6 1.150(5)
O7 C22 1.137(4)
O8 C23 1.143(5)
O9 C24 1.147(4)
O10 C25 1.142(4)
O11 C26 1.145(5)
O12 C27 1.135(5)
O13 C43 1.145(5)
O14 C44 1.145(4)
O15 C45 1.150(5)
O16 C46 1.129(4)
O17 C47 1.143(5)
O18 C48 1.141(5)
O19 C64 1.146(5)
O20 C65 1.152(5)
O21 C66 1.129(4)
O22 C67 1.149(5)
O23 C68 1.136(4)
O24 C69 1.145(4)
N1 C7 1.299(5)
N1 C14 1.456(4)
N2 C28 1.299(4)
N2 C35 1.450(4)
N3 C49 1.298(4)
N3 C56 1.447(5)
N4 C70 1.304(4)
N4 C71 1.453(5)
C7 C8 1.491(5)
C8 C13 1.374(6)
C8 C9 1.392(6)
C9 C10 1.383(6)
C9 H9A 0.9300
C10 C11 1.324(7)
C10 H10A 0.9300
C11 C12 1.412(7)
C11 H11A 0.9300
C12 C13 1.395(6)
C12 H12A 0.9300
C13 H13A 0.9300
C14 C19 1.366(6)
C14 C15 1.382(6)
C15 C16 1.379(5)
C15 H15A 0.9300
C16 C17 1.367(6)
C16 H16A 0.9300
C17 C18 1.360(6)
C17 H17A 0.9300
C18 C19 1.437(6)
C18 H18A 0.9300
C19 H19A 0.9300
C20 C21 1.512(5)
C20 H20A 0.9700
C20 H20B 0.9700
C21 H21A 0.9600
C21 H21B 0.9600
C21 H21C 0.9600
C28 C29 1.489(5)
C29 C34 1.382(5)
C29 C30 1.389(6)
C30 C31 1.398(6)
C30 H30A 0.9300
C31 C32 1.367(6)
C31 H31A 0.9300
C32 C33 1.354(7)
C32 H32A 0.9300
C33 C34 1.377(6)
C33 H33A 0.9300
C34 H34A 0.9300
C35 C36 1.363(6)
C35 C40 1.398(6)
C36 C37 1.411(6)
C36 H36A 0.9300
C37 C38 1.361(6)
C37 H37A 0.9300
C38 C39 1.361(6)
C38 H38A 0.9300
C39 C40 1.397(5)
C39 H39A 0.9300
C40 H40A 0.9300
C41 C42 1.520(5)
C41 H41A 0.9700
C41 H41B 0.9700
C42 H42A 0.9600
C42 H42B 0.9600
C42 H42C 0.9600
C49 C50 1.497(5)
C50 C55 1.369(5)
C50 C51 1.393(5)
C51 C52 1.414(6)
C51 H51A 0.9300
C52 C53 1.353(6)
C52 H52A 0.9300
C53 C54 1.349(7)
C53 H53A 0.9300
C54 C55 1.388(6)
C54 H54A 0.9300
C55 H55A 0.9300
C56 C61 1.378(6)
C56 C57 1.385(6)
C57 C58 1.380(6)
C57 H57A 0.9300
C58 C59 1.352(6)
C58 H58A 0.9300
C59 C60 1.373(6)
C59 H59A 0.9300
C60 C61 1.423(6)
C60 H60A 0.9300
C61 H61A 0.9300
C62 C63 1.509(5)
C62 H62A 0.9700
C62 H62B 0.9700
C63 H63A 0.9600
C63 H63B 0.9600
C63 H63C 0.9600
C70 C77 1.494(5)
C71 C72 1.380(6)
C71 C76 1.394(6)
C72 C73 1.420(6)
C72 H72A 0.9300
C73 C74 1.373(7)
C73 H73A 0.9300
C74 C75 1.358(7)
C74 H74A 0.9300
C75 C76 1.382(6)
C75 H75A 0.9300
C76 H76A 0.9300
C77 C82 1.369(5)
C77 C78 1.385(6)
C78 C79 1.417(6)
C78 H78A 0.9300
C79 C80 1.395(8)
C79 H79A 0.9300
C80 C81 1.336(8)
C80 H80A 0.9300
C81 C82 1.397(6)
C81 H81A 0.9300
C82 H82A 0.9300
C83 C84 1.512(5)
C83 H83A 0.9700
C83 H83B 0.9700
C84 H84A 0.9600
C84 H84B 0.9600
C84 H84C 0.9600

loop_
_geom_torsion_atom_site_label_1
_geom_torsion_atom_site_label_2
_geom_torsion_atom_site_label_3
_geom_torsion_atom_site_label_4
_geom_torsion
C3 Fe1 Fe2 C4 -5.81(17)
C2 Fe1 Fe2 C4 86.29(18)
C1 Fe1 Fe2 C4 -120.3(4)
S2 Fe1 Fe2 C4 -96.86(13)
S1 Fe1 Fe2 C4 172.69(12)
C3 Fe1 Fe2 C5 -97.32(18)
C2 Fe1 Fe2 C5 -5.22(18)
C1 Fe1 Fe2 C5 148.2(4)
S2 Fe1 Fe2 C5 171.63(13)
S1 Fe1 Fe2 C5 81.18(13)
C3 Fe1 Fe2 C6 75.5(3)
C2 Fe1 Fe2 C6 167.6(3)
C1 Fe1 Fe2 C6 -39.0(5)
S2 Fe1 Fe2 C6 -15.5(3)
S1 Fe1 Fe2 C6 -106.0(3)
C3 Fe1 Fe2 N1 175.22(15)
C2 Fe1 Fe2 N1 -92.68(15)
C1 Fe1 Fe2 N1 60.7(4)
S2 Fe1 Fe2 N1 84.17(10)
S1 Fe1 Fe2 N1 -6.28(9)
C3 Fe1 Fe2 S2 91.05(13)
C2 Fe1 Fe2 S2 -176.85(13)
C1 Fe1 Fe2 S2 -23.4(4)
S1 Fe1 Fe2 S2 -90.45(5)
C25 Fe3 Fe4 C24 -5.07(17)
C27 Fe3 Fe4 C24 73.6(4)
C26 Fe3 Fe4 C24 -95.92(17)
N2 Fe3 Fe4 C24 175.97(15)
S4 Fe3 Fe4 C24 91.73(13)
C25 Fe3 Fe4 C23 86.72(18)
C27 Fe3 Fe4 C23 165.4(4)
C26 Fe3 Fe4 C23 -4.13(17)
N2 Fe3 Fe4 C23 -92.24(15)
S4 Fe3 Fe4 C23 -176.47(13)
C25 Fe3 Fe4 C22 -122.1(4)
C27 Fe3 Fe4 C22 -43.4(5)
C26 Fe3 Fe4 C22 147.0(4)
N2 Fe3 Fe4 C22 58.9(4)
S4 Fe3 Fe4 C22 -25.3(4)
C25 Fe3 Fe4 S4 -96.81(13)
C27 Fe3 Fe4 S4 -18.1(3)
C26 Fe3 Fe4 S4 172.35(13)
N2 Fe3 Fe4 S4 84.24(9)
C25 Fe3 Fe4 S3 173.86(12)
C27 Fe3 Fe4 S3 -107.4(3)
C26 Fe3 Fe4 S3 83.01(13)
N2 Fe3 Fe4 S3 -5.10(9)
S4 Fe3 Fe4 S3 -89.34(5)
C45 Fe5 Fe6 C46 5.10(18)
C43 Fe5 Fe6 C46 -87.13(18)
C44 Fe5 Fe6 C46 121.4(4)
S6 Fe5 Fe6 C46 96.22(13)
S5 Fe5 Fe6 C46 -174.48(13)
C45 Fe5 Fe6 C47 -74.6(4)
C43 Fe5 Fe6 C47 -166.8(4)
C44 Fe5 Fe6 C47 41.7(5)
S6 Fe5 Fe6 C47 16.5(3)
S5 Fe5 Fe6 C47 105.8(3)
C45 Fe5 Fe6 C48 96.12(17)
C43 Fe5 Fe6 C48 3.89(17)
C44 Fe5 Fe6 C48 -147.6(4)
S6 Fe5 Fe6 C48 -172.76(12)
S5 Fe5 Fe6 C48 -83.46(12)
C45 Fe5 Fe6 N3 -175.56(15)
C43 Fe5 Fe6 N3 92.21(15)
C44 Fe5 Fe6 N3 -59.3(4)
S6 Fe5 Fe6 N3 -84.44(9)
S5 Fe5 Fe6 N3 4.86(9)
C45 Fe5 Fe6 S6 -91.12(13)
C43 Fe5 Fe6 S6 176.65(13)
C44 Fe5 Fe6 S6 25.2(4)
S5 Fe5 Fe6 S6 89.30(5)
C67 Fe7 Fe8 C66 -5.79(18)
C69 Fe7 Fe8 C66 85.71(18)
C68 Fe7 Fe8 C66 -122.6(4)
S8 Fe7 Fe8 C66 -97.61(14)
S7 Fe7 Fe8 C66 171.62(13)
C67 Fe7 Fe8 C64 -96.27(17)
C69 Fe7 Fe8 C64 -4.78(17)
C68 Fe7 Fe8 C64 146.9(4)
S8 Fe7 Fe8 C64 171.91(13)
S7 Fe7 Fe8 C64 81.14(13)
C67 Fe7 Fe8 C65 75.4(3)
C69 Fe7 Fe8 C65 166.9(3)
C68 Fe7 Fe8 C65 -41.4(5)
S8 Fe7 Fe8 C65 -16.4(3)
S7 Fe7 Fe8 C65 -107.2(3)
C67 Fe7 Fe8 N4 175.85(15)
C69 Fe7 Fe8 N4 -92.65(15)
C68 Fe7 Fe8 N4 59.0(4)
S8 Fe7 Fe8 N4 84.03(10)
S7 Fe7 Fe8 N4 -6.74(9)
C67 Fe7 Fe8 S8 91.82(13)
C69 Fe7 Fe8 S8 -176.68(12)
C68 Fe7 Fe8 S8 -25.0(4)
S7 Fe7 Fe8 S8 -90.77(5)
C3 Fe1 S1 C7 171.9(13)
C2 Fe1 S1 C7 101.34(18)
C1 Fe1 S1 C7 -154.61(18)
S2 Fe1 S1 C7 -46.88(14)
Fe2 Fe1 S1 C7 6.99(13)
C3 Fe1 S2 C20 11.82(18)
C2 Fe1 S2 C20 112.9(3)
C1 Fe1 S2 C20 -81.22(19)
S1 Fe1 S2 C20 -164.57(13)
Fe2 Fe1 S2 C20 106.96(14)
C3 Fe1 S2 Fe2 -95.14(12)
C2 Fe1 S2 Fe2 5.9(2)
C1 Fe1 S2 Fe2 171.82(13)
S1 Fe1 S2 Fe2 88.47(4)
C4 Fe2 S2 C20 -24.39(17)
C5 Fe2 S2 C20 -127.0(3)
C6 Fe2 S2 C20 64.55(19)
N1 Fe2 S2 C20 156.50(15)
Fe1 Fe2 S2 C20 -108.88(13)
C4 Fe2 S2 Fe1 84.49(12)
C5 Fe2 S2 Fe1 -18.1(3)
C6 Fe2 S2 Fe1 173.43(13)
N1 Fe2 S2 Fe1 -94.62(9)
C24 Fe4 S3 C28 176.0(12)
C23 Fe4 S3 C28 100.75(18)
C22 Fe4 S3 C28 -155.59(18)
S4 Fe4 S3 C28 -47.71(13)
Fe3 Fe4 S3 C28 6.36(13)
C24 Fe4 S4 C41 12.44(18)
C23 Fe4 S4 C41 114.2(3)
C22 Fe4 S4 C41 -81.32(18)
S3 Fe4 S4 C41 -163.48(13)
Fe3 Fe4 S4 C41 107.50(14)
C24 Fe4 S4 Fe3 -95.06(12)
C23 Fe4 S4 Fe3 6.7(2)
C22 Fe4 S4 Fe3 171.18(13)
S3 Fe4 S4 Fe3 89.02(4)
C25 Fe3 S4 C41 -22.93(18)
C27 Fe3 S4 C41 65.83(19)
C26 Fe3 S4 C41 -123.7(3)
N2 Fe3 S4 C41 157.80(15)
Fe4 Fe3 S4 C41 -107.45(13)
C25 Fe3 S4 Fe4 84.52(12)
C27 Fe3 S4 Fe4 173.27(13)
C26 Fe3 S4 Fe4 -16.3(3)
N2 Fe3 S4 Fe4 -94.75(9)
C45 Fe5 S5 C49 178.4(14)
C43 Fe5 S5 C49 -100.43(18)
C44 Fe5 S5 C49 156.10(18)
S6 Fe5 S5 C49 48.13(14)
Fe6 Fe5 S5 C49 -6.01(13)
C45 Fe5 S6 C62 -12.43(18)
C43 Fe5 S6 C62 -113.9(3)
C44 Fe5 S6 C62 81.12(18)
S5 Fe5 S6 C62 163.41(13)
Fe6 Fe5 S6 C62 -107.58(13)
C45 Fe5 S6 Fe6 95.15(13)
C43 Fe5 S6 Fe6 -6.4(2)
C44 Fe5 S6 Fe6 -171.30(13)
S5 Fe5 S6 Fe6 -89.01(4)
C46 Fe6 S6 C62 22.69(19)
C47 Fe6 S6 C62 -66.41(19)
C48 Fe6 S6 C62 123.0(3)
N3 Fe6 S6 C62 -157.83(16)
Fe5 Fe6 S6 C62 107.64(15)
C46 Fe6 S6 Fe5 -84.95(13)
C47 Fe6 S6 Fe5 -174.05(13)
C48 Fe6 S6 Fe5 15.3(3)
N3 Fe6 S6 Fe5 94.54(9)
C66 Fe8 S8 C83 -24.97(18)
C64 Fe8 S8 C83 -126.5(3)
C65 Fe8 S8 C83 64.22(19)
N4 Fe8 S8 C83 156.40(16)
Fe7 Fe8 S8 C83 -108.77(14)
C66 Fe8 S8 Fe7 83.80(13)
C64 Fe8 S8 Fe7 -17.7(3)
C65 Fe8 S8 Fe7 173.00(13)
N4 Fe8 S8 Fe7 -94.83(10)
C67 Fe7 S8 C83 11.75(18)
C69 Fe7 S8 C83 113.3(3)
C68 Fe7 S8 C83 -81.84(18)
S7 Fe7 S8 C83 -164.75(13)
Fe8 Fe7 S8 C83 107.07(13)
C67 Fe7 S8 Fe8 -95.32(12)
C69 Fe7 S8 Fe8 6.2(2)
C68 Fe7 S8 Fe8 171.09(13)
S7 Fe7 S8 Fe8 88.18(4)
C67 Fe7 S7 C70 164.9(11)
C69 Fe7 S7 C70 101.73(19)
C68 Fe7 S7 C70 -153.84(18)
S8 Fe7 S7 C70 -46.44(14)
Fe8 Fe7 S7 C70 7.40(14)
C4 Fe2 N1 C7 -65(8)
C5 Fe2 N1 C7 -93.4(3)
C6 Fe2 N1 C7 161.9(3)
S2 Fe2 N1 C7 59.9(3)
Fe1 Fe2 N1 C7 6.3(3)
C4 Fe2 N1 C14 124(8)
C5 Fe2 N1 C14 95.5(3)
C6 Fe2 N1 C14 -9.2(3)
S2 Fe2 N1 C14 -111.2(3)
Fe1 Fe2 N1 C14 -164.8(3)
C25 Fe3 N2 C28 -78(8)
C27 Fe3 N2 C28 163.3(3)
C26 Fe3 N2 C28 -95.0(3)
S4 Fe3 N2 C28 57.5(3)
Fe4 Fe3 N2 C28 4.0(3)
C25 Fe3 N2 C35 102(8)
C27 Fe3 N2 C35 -16.5(3)
C26 Fe3 N2 C35 85.2(3)
S4 Fe3 N2 C35 -122.2(3)
Fe4 Fe3 N2 C35 -175.7(3)
C46 Fe6 N3 C49 73(15)
C47 Fe6 N3 C49 -163.9(3)
C48 Fe6 N3 C49 95.1(3)
S6 Fe6 N3 C49 -57.4(3)
Fe5 Fe6 N3 C49 -3.9(3)
C46 Fe6 N3 C56 -107(14)
C47 Fe6 N3 C56 16.1(3)
C48 Fe6 N3 C56 -84.9(3)
S6 Fe6 N3 C56 122.6(3)
Fe5 Fe6 N3 C56 176.1(3)
C66 Fe8 N4 C70 -66(5)
C64 Fe8 N4 C70 -93.0(3)
C65 Fe8 N4 C70 162.3(3)
S8 Fe8 N4 C70 60.6(3)
Fe7 Fe8 N4 C70 6.9(3)
C66 Fe8 N4 C71 123(5)
C64 Fe8 N4 C71 96.0(3)
C65 Fe8 N4 C71 -8.7(3)
S8 Fe8 N4 C71 -110.4(3)
Fe7 Fe8 N4 C71 -164.1(3)
C3 Fe1 C1 O1 167(7)
C2 Fe1 C1 O1 76(7)
S2 Fe1 C1 O1 -97(7)
S1 Fe1 C1 O1 -9(7)
Fe2 Fe1 C1 O1 -77(7)
C3 Fe1 C2 O2 -94(45)
C1 Fe1 C2 O2 -2(45)
S2 Fe1 C2 O2 164(100)
S1 Fe1 C2 O2 81(45)
Fe2 Fe1 C2 O2 169(100)
C2 Fe1 C3 O3 66(5)
C1 Fe1 C3 O3 -38(5)
S2 Fe1 C3 O3 -145(5)
S1 Fe1 C3 O3 -4(7)
Fe2 Fe1 C3 O3 160(5)
C5 Fe2 C4 O4 -93(6)
C6 Fe2 C4 O4 12(6)
N1 Fe2 C4 O4 -121(8)
S2 Fe2 C4 O4 114(6)
Fe1 Fe2 C4 O4 168(6)
C4 Fe2 C5 O5 165(100)
C6 Fe2 C5 O5 76(69)
N1 Fe2 C5 O5 -16(69)
S2 Fe2 C5 O5 -92(69)
Fe1 Fe2 C5 O5 -107(69)
C4 Fe2 C6 O6 28(4)
C5 Fe2 C6 O6 120(4)
N1 Fe2 C6 O6 -153(4)
S2 Fe2 C6 O6 -66(4)
Fe1 Fe2 C6 O6 -53(4)
C14 N1 C7 C8 -12.3(5)
Fe2 N1 C7 C8 176.9(3)
C14 N1 C7 S1 169.3(3)
Fe2 N1 C7 S1 -1.5(5)
Fe1 S1 C7 N1 -5.4(4)
Fe1 S1 C7 C8 176.1(2)
N1 C7 C8 C13 -55.9(5)
S1 C7 C8 C13 122.6(4)
N1 C7 C8 C9 122.0(4)
S1 C7 C8 C9 -59.4(4)
C13 C8 C9 C10 0.0(6)
C7 C8 C9 C10 -178.0(4)
C8 C9 C10 C11 -3.6(7)
C9 C10 C11 C12 5.5(8)
C10 C11 C12 C13 -4.0(7)
C9 C8 C13 C12 1.4(6)
C7 C8 C13 C12 179.4(4)
C11 C12 C13 C8 0.5(7)
C7 N1 C14 C19 112.5(4)
Fe2 N1 C14 C19 -75.7(5)
C7 N1 C14 C15 -72.2(5)
Fe2 N1 C14 C15 99.7(4)
C19 C14 C15 C16 0.7(7)
N1 C14 C15 C16 -174.7(4)
C14 C15 C16 C17 -1.6(7)
C15 C16 C17 C18 1.6(8)
C16 C17 C18 C19 -0.5(8)
C15 C14 C19 C18 0.4(7)
N1 C14 C19 C18 175.7(4)
C17 C18 C19 C14 -0.5(7)
Fe1 S2 C20 C21 93.2(3)
Fe2 S2 C20 C21 172.8(2)
C24 Fe4 C22 O7 175(7)
C23 Fe4 C22 O7 84(7)
S4 Fe4 C22 O7 -88(7)
S3 Fe4 C22 O7 -2(7)
Fe3 Fe4 C22 O7 -67(7)
C24 Fe4 C23 O8 19(65)
C22 Fe4 C23 O8 112(65)
S4 Fe4 C23 O8 -84(64)
S3 Fe4 C23 O8 -166(100)
Fe3 Fe4 C23 O8 -78(65)
C23 Fe4 C24 O9 62(5)
C22 Fe4 C24 O9 -42(5)
S4 Fe4 C24 O9 -150(5)
S3 Fe4 C24 O9 -13(6)
Fe3 Fe4 C24 O9 156(5)
C27 Fe3 C25 O10 20(7)
C26 Fe3 C25 O10 -81(7)
N2 Fe3 C25 O10 -98(10)
S4 Fe3 C25 O10 126(7)
Fe4 Fe3 C25 O10 179(100)
C25 Fe3 C26 O11 19(43)
C27 Fe3 C26 O11 -69(43)
N2 Fe3 C26 O11 -162(100)
S4 Fe3 C26 O11 120(43)
Fe4 Fe3 C26 O11 107(43)
C25 Fe3 C27 O12 9(4)
C26 Fe3 C27 O12 100(4)
N2 Fe3 C27 O12 -172(4)
S4 Fe3 C27 O12 -85(4)
Fe4 Fe3 C27 O12 -70(4)
C35 N2 C28 C29 0.8(5)
Fe3 N2 C28 C29 -178.9(3)
C35 N2 C28 S3 -179.5(3)
Fe3 N2 C28 S3 0.7(5)
Fe4 S3 C28 N2 -6.0(4)
Fe4 S3 C28 C29 173.7(2)
N2 C28 C29 C34 86.1(5)
S3 C28 C29 C34 -93.5(4)
N2 C28 C29 C30 -100.4(5)
S3 C28 C29 C30 80.0(4)
C34 C29 C30 C31 -0.5(6)
C28 C29 C30 C31 -174.1(4)
C29 C30 C31 C32 -1.0(7)
C30 C31 C32 C33 2.5(7)
C31 C32 C33 C34 -2.5(7)
C32 C33 C34 C29 1.0(7)
C30 C29 C34 C33 0.6(6)
C28 C29 C34 C33 174.2(4)
C28 N2 C35 C36 -87.5(5)
Fe3 N2 C35 C36 92.2(4)
C28 N2 C35 C40 98.8(4)
Fe3 N2 C35 C40 -81.4(4)
C40 C35 C36 C37 1.4(7)
N2 C35 C36 C37 -172.2(4)
C35 C36 C37 C38 0.1(7)
C36 C37 C38 C39 -3.0(7)
C37 C38 C39 C40 4.3(8)
C38 C39 C40 C35 -2.6(7)
C36 C35 C40 C39 -0.2(7)
N2 C35 C40 C39 173.5(4)
Fe4 S4 C41 C42 87.3(3)
Fe3 S4 C41 C42 166.5(2)
C45 Fe5 C43 O13 11(79)
C44 Fe5 C43 O13 -81(79)
S6 Fe5 C43 O13 113(79)
S5 Fe5 C43 O13 -164(100)
Fe6 Fe5 C43 O13 108(79)
C45 Fe5 C44 O14 -167(9)
C43 Fe5 C44 O14 -74(9)
S6 Fe5 C44 O14 98(9)
S5 Fe5 C44 O14 11(9)
Fe6 Fe5 C44 O14 76(9)
C43 Fe5 C45 O15 -80(7)
C44 Fe5 C45 O15 23(7)
S6 Fe5 C45 O15 131(7)
S5 Fe5 C45 O15 1(8)
Fe6 Fe5 C45 O15 -174(7)
C47 Fe6 C46 O16 -10(5)
C48 Fe6 C46 O16 92(5)
N3 Fe6 C46 O16 113(14)
S6 Fe6 C46 O16 -116(5)
Fe5 Fe6 C46 O16 -169(5)
C46 Fe6 C47 O17 3(4)
C48 Fe6 C47 O17 -88(4)
N3 Fe6 C47 O17 -176(4)
S6 Fe6 C47 O17 97(4)
Fe5 Fe6 C47 O17 83(4)
C46 Fe6 C48 O18 -132(26)
C47 Fe6 C48 O18 -44(26)
N3 Fe6 C48 O18 49(26)
S6 Fe6 C48 O18 127(26)
Fe5 Fe6 C48 O18 140(26)
C56 N3 C49 C50 -1.3(5)
Fe6 N3 C49 C50 178.7(3)
C56 N3 C49 S5 179.5(3)
Fe6 N3 C49 S5 -0.5(5)
Fe5 S5 C49 N3 5.6(4)
Fe5 S5 C49 C50 -173.7(2)
N3 C49 C50 C55 -86.6(5)
S5 C49 C50 C55 92.7(4)
N3 C49 C50 C51 100.0(4)
S5 C49 C50 C51 -80.7(4)
C55 C50 C51 C52 0.2(6)
C49 C50 C51 C52 173.7(4)
C50 C51 C52 C53 1.8(7)
C51 C52 C53 C54 -3.4(7)
C52 C53 C54 C55 2.9(7)
C51 C50 C55 C54 -0.7(6)
C49 C50 C55 C54 -174.2(4)
C53 C54 C55 C50 -0.8(7)
C49 N3 C56 C61 84.4(5)
Fe6 N3 C56 C61 -95.6(3)
C49 N3 C56 C57 -99.9(4)
Fe6 N3 C56 C57 80.1(4)
C61 C56 C57 C58 2.6(6)
N3 C56 C57 C58 -173.1(4)
C56 C57 C58 C59 0.1(7)
C57 C58 C59 C60 -2.7(7)
C58 C59 C60 C61 2.4(7)
C57 C56 C61 C60 -2.8(6)
N3 C56 C61 C60 172.9(3)
C59 C60 C61 C56 0.4(6)
Fe5 S6 C62 C63 -84.9(3)
Fe6 S6 C62 C63 -164.2(2)
C66 Fe8 C64 O19 -148(19)
C65 Fe8 C64 O19 124(19)
N4 Fe8 C64 O19 31(19)
S8 Fe8 C64 O19 -45(19)
Fe7 Fe8 C64 O19 -60(19)
C66 Fe8 C65 O20 35(3)
C64 Fe8 C65 O20 125(3)
N4 Fe8 C65 O20 -147(3)
S8 Fe8 C65 O20 -60(4)
Fe7 Fe8 C65 O20 -46(4)
C64 Fe8 C66 O21 -93(8)
C65 Fe8 C66 O21 12(8)
N4 Fe8 C66 O21 -120(8)
S8 Fe8 C66 O21 113(8)
Fe7 Fe8 C66 O21 167(8)
C69 Fe7 C67 O22 66(5)
C68 Fe7 C67 O22 -37(5)
S8 Fe7 C67 O22 -145(5)
S7 Fe7 C67 O22 4(6)
Fe8 Fe7 C67 O22 161(5)
C67 Fe7 C68 O23 174(7)
C69 Fe7 C68 O23 83(7)
S8 Fe7 C68 O23 -89(7)
S7 Fe7 C68 O23 -2(7)
Fe8 Fe7 C68 O23 -68(7)
C67 Fe7 C69 O24 -19(40)
C68 Fe7 C69 O24 73(40)
S8 Fe7 C69 O24 -122(40)
S7 Fe7 C69 O24 155(100)
Fe8 Fe7 C69 O24 -117(40)
C71 N4 C70 C77 -12.1(5)
Fe8 N4 C70 C77 177.2(3)
C71 N4 C70 S7 168.8(3)
Fe8 N4 C70 S7 -1.9(5)
Fe7 S7 C70 N4 -5.5(4)
Fe7 S7 C70 C77 175.3(2)
C70 N4 C71 C72 112.1(4)
Fe8 N4 C71 C72 -76.2(4)
C70 N4 C71 C76 -71.9(5)
Fe8 N4 C71 C76 99.8(3)
C76 C71 C72 C73 -0.6(6)
N4 C71 C72 C73 175.3(4)
C71 C72 C73 C74 -0.2(7)
C72 C73 C74 C75 0.8(7)
C73 C74 C75 C76 -0.6(7)
C74 C75 C76 C71 -0.3(7)
C72 C71 C76 C75 0.9(6)
N4 C71 C76 C75 -175.1(4)
N4 C70 C77 C82 123.2(4)
S7 C70 C77 C82 -57.6(4)
N4 C70 C77 C78 -57.9(5)
S7 C70 C77 C78 121.3(4)
C82 C77 C78 C79 -0.3(6)
C70 C77 C78 C79 -179.3(4)
C77 C78 C79 C80 1.2(7)
C78 C79 C80 C81 -3.0(8)
C79 C80 C81 C82 3.9(8)
C78 C77 C82 C81 1.2(6)
C70 C77 C82 C81 -179.9(4)
C80 C81 C82 C77 -3.1(8)
Fe8 S8 C83 C84 175.4(2)
Fe7 S8 C83 C84 95.9(3)
